data_4314502
loop_
_publ_author_name
'Jean-Charles Buffet'
'Jun Okuda'
'Polly L. Arnold'

_publ_contact_author_address
;
School of Chemistry
Joseph Black Building, University of Edinburgh,
West Mains Road, Edinburgh, EH9 3JJ, UK.
;
_publ_contact_author_email Polly.Arnold@ed.ac.uk
_publ_contact_author_fax '+44 131 650 6453'
_publ_contact_author_name 'Polly L Arnold'
_publ_contact_author_phone '+44 131 650 5429'
_publ_section_title
;
 Chiral Indium Alkoxide Complexes as Initiators for the Stereoselective
 Ring-Opening Polymerization of rac-Lactide
;
_journal_name_full 'Inorganic Chemistry'
_journal_page_first 419
_journal_page_last 426
_journal_paper_doi 10.1021/ic900740n
_journal_volume 49
_journal_year 2010
_chemical_formula_moiety 'C42 H90 In O6 P3'
_chemical_formula_sum 'C42 H90 In O6 P3'
_chemical_formula_weight 898.87
_chemical_name_systematic
;
 ?
;
_space_group_IT_number 14
_symmetry_cell_setting monoclinic
_symmetry_space_group_name_Hall '-P 2ybc'
_symmetry_space_group_name_H-M 'P 1 21/c 1'
_atom_sites_solution_hydrogens geom
_atom_sites_solution_primary direct
_atom_sites_solution_secondary difmap
_audit_creation_method SHELXL-97
_cell_angle_alpha 90.00
_cell_angle_beta 105.1100(10)
_cell_angle_gamma 90.00
_cell_formula_units_Z 4
_cell_length_a 19.2795(5)
_cell_length_b 12.5166(3)
_cell_length_c 21.7618(5)
_cell_measurement_reflns_used 14888
_cell_measurement_temperature 150(2)
_cell_measurement_theta_max 30.5
_cell_measurement_theta_min 1.9
_cell_volume 5069.9(2)
_computing_cell_refinement 'SAINT (Siemans, 1995)'
_computing_data_collection 'SMART (Siemans, 1993)'
_computing_data_reduction 'SAINT (Siemans, 1995)'
_computing_molecular_graphics 'ORTEP (Farrugia, 1997)'
_computing_publication_material 'enCIFer (Allen et al., 2004)'
_computing_structure_refinement 'SHELXL-97 (Sheldrick, 1997)'
_computing_structure_solution 'SIR-92 (Giacovazzo, 1994)'
_diffrn_ambient_temperature 150(2)
_diffrn_measured_fraction_theta_full 1.000
_diffrn_measured_fraction_theta_max 0.962
_diffrn_measurement_device_type 'Bruker SMART APEX CCD area detector'
_diffrn_measurement_method 'omega scans'
_diffrn_radiation_monochromator graphite
_diffrn_radiation_source 'fine-focus sealed tube'
_diffrn_radiation_type MoK\a
_diffrn_radiation_wavelength 0.71073
_diffrn_reflns_av_R_equivalents 0.0441
_diffrn_reflns_av_sigmaI/netI 0.0373
_diffrn_reflns_limit_h_max 25
_diffrn_reflns_limit_h_min -26
_diffrn_reflns_limit_k_max 17
_diffrn_reflns_limit_k_min -17
_diffrn_reflns_limit_l_max 31
_diffrn_reflns_limit_l_min -29
_diffrn_reflns_number 76637
_diffrn_reflns_theta_full 25.00
_diffrn_reflns_theta_max 30.52
_diffrn_reflns_theta_min 1.89
_diffrn_standards_decay_% 0
_diffrn_standards_number 0
_exptl_absorpt_coefficient_mu 0.599
_exptl_absorpt_correction_T_max 0.7461
_exptl_absorpt_correction_T_min 0.6087
_exptl_absorpt_correction_type multi-scan
_exptl_absorpt_process_details SADABS
_exptl_crystal_colour colourless
_exptl_crystal_density_diffrn 1.178
_exptl_crystal_density_meas 1.18
_exptl_crystal_density_method 'not measured'
_exptl_crystal_description prism
_exptl_crystal_F_000 1936
_exptl_crystal_size_max 0.65
_exptl_crystal_size_mid 0.40
_exptl_crystal_size_min 0.25
_refine_diff_density_max 2.115
_refine_diff_density_min -0.667
_refine_diff_density_rms 0.095
_refine_ls_extinction_method none
_refine_ls_goodness_of_fit_ref 1.164
_refine_ls_hydrogen_treatment riding
_refine_ls_matrix_type full
_refine_ls_number_parameters 517
_refine_ls_number_reflns 14888
_refine_ls_number_restraints 0
_refine_ls_restrained_S_all 1.164
_refine_ls_R_factor_all 0.0555
_refine_ls_R_factor_gt 0.0465
_refine_ls_shift/su_max 0.012
_refine_ls_shift/su_mean 0.000
_refine_ls_structure_factor_coef Fsqd
_refine_ls_weighting_details 'calc w=1/[\s^2^(Fo^2^)+(0.0318P)^2^+5.9104P] where P=(Fo^2^+2Fc^2^)/3'
_refine_ls_weighting_scheme calc
_refine_ls_wR_factor_gt 0.1011
_refine_ls_wR_factor_ref 0.1057
_reflns_number_gt 13246
_reflns_number_total 14888
_reflns_threshold_expression >2sigma(I)
_cod_data_source_file ic900740n_si_001_4.cif
_cod_data_source_block po8076_1_InL3'wrong
_cod_depositor_comments
;
The following automatic conversions were performed:

'_symmetry_cell_setting' value 'Monoclinic' changed to 'monoclinic'
according to the built-in table from CIF Core dictionary named
'cif_core.dic' version 2.4.1 from 2010-06-29.

Automatic conversion script
Id: cif_fix_values 1646 2011-03-28 12:23:43Z adriana 
;
_cod_database_code 4314502

loop_
_symmetry_equiv_pos_as_xyz
'x, y, z'
'-x, y+1/2, -z+1/2'
'-x, -y, -z'
'x, -y-1/2, z-1/2'

loop_
_atom_site_label
_atom_site_type_symbol
_atom_site_fract_x
_atom_site_fract_y
_atom_site_fract_z
_atom_site_U_iso_or_equiv
_atom_site_adp_type
_atom_site_occupancy
_atom_site_symmetry_multiplicity
_atom_site_calc_flag
_atom_site_refinement_flags
_atom_site_disorder_assembly
_atom_site_disorder_group
C11 C 0.43150(14) 0.1579(2) 0.38425(12) 0.0299(5) Uani 1 1 d . . .
C13 C 0.48660(19) 0.1578(3) 0.44867(15) 0.0543(9) Uani 1 1 d . A .
H13A H 0.5347 0.1682 0.4426 0.082 Uiso 1 1 calc R . .
H13B H 0.4847 0.0892 0.4699 0.082 Uiso 1 1 calc R . .
H13C H 0.4758 0.2158 0.4750 0.082 Uiso 1 1 calc R . .
C12 C 0.35650(17) 0.1649(3) 0.39523(16) 0.0487(8) Uani 1 1 d . A .
H12A H 0.3519 0.2321 0.4169 0.073 Uiso 1 1 calc R . .
H12B H 0.3492 0.1047 0.4216 0.073 Uiso 1 1 calc R . .
H12C H 0.3203 0.1624 0.3542 0.073 Uiso 1 1 calc R . .
C14 C 0.4342(9) 0.2613(14) 0.3421(10) 0.044(3) Uani 0.54(3) 1 d P A 1
H14A H 0.4805 0.2642 0.3315 0.065 Uiso 0.54(3) 1 calc PR A 1
H14B H 0.4283 0.3255 0.3660 0.065 Uiso 0.54(3) 1 calc PR A 1
H14C H 0.3953 0.2578 0.3028 0.065 Uiso 0.54(3) 1 calc PR A 1
C141 C 0.4515(16) 0.2482(18) 0.3522(13) 0.066(6) Uani 0.46(3) 1 d P A 2
H14D H 0.4415 0.3141 0.3726 0.099 Uiso 0.46(3) 1 calc PR A 2
H14E H 0.4238 0.2478 0.3075 0.099 Uiso 0.46(3) 1 calc PR A 2
H14F H 0.5029 0.2443 0.3545 0.099 Uiso 0.46(3) 1 calc PR A 2
C7 C 0.52450(14) 0.0037(2) 0.32727(13) 0.0323(6) Uani 1 1 d . . .
C9 C 0.58242(15) -0.0140(3) 0.39003(15) 0.0401(7) Uani 1 1 d . A .
H9A H 0.6240 -0.0500 0.3812 0.060 Uiso 1 1 calc R . .
H9B H 0.5628 -0.0585 0.4186 0.060 Uiso 1 1 calc R . .
H9C H 0.5974 0.0551 0.4103 0.060 Uiso 1 1 calc R . .
C10 C 0.54994(17) 0.0900(3) 0.28849(17) 0.0523(9) Uani 1 1 d . A .
H10A H 0.5632 0.1543 0.3146 0.078 Uiso 1 1 calc R . .
H10B H 0.5112 0.1071 0.2507 0.078 Uiso 1 1 calc R . .
H10C H 0.5918 0.0639 0.2753 0.078 Uiso 1 1 calc R . .
C8 C 0.51453(17) -0.1024(3) 0.28998(14) 0.0444(7) Uani 1 1 d . A .
H8A H 0.4763 -0.0942 0.2505 0.067 Uiso 1 1 calc R . .
H8B H 0.5014 -0.1590 0.3160 0.067 Uiso 1 1 calc R . .
H8C H 0.5595 -0.1215 0.2797 0.067 Uiso 1 1 calc R . .
C1 C 0.40865(14) -0.0755(2) 0.37928(12) 0.0286(5) Uani 1 1 d . . .
H1A H 0.4499 -0.1250 0.3928 0.034 Uiso 1 1 calc R A .
H1B H 0.3964 -0.0489 0.4180 0.034 Uiso 1 1 calc R . .
C2 C 0.34348(13) -0.13661(19) 0.33720(11) 0.0232(4) Uani 1 1 d . A .
H2 H 0.3557 -0.1588 0.2972 0.028 Uiso 1 1 calc R . .
C3 C 0.32567(14) -0.2388(2) 0.37082(12) 0.0288(5) Uani 1 1 d . . .
C4 C 0.38980(17) -0.3160(2) 0.38548(15) 0.0418(7) Uani 1 1 d . A .
H4A H 0.3750 -0.3848 0.3994 0.063 Uiso 1 1 calc R . .
H4B H 0.4288 -0.2859 0.4193 0.063 Uiso 1 1 calc R . .
H4C H 0.4066 -0.3264 0.3471 0.063 Uiso 1 1 calc R . .
C5 C 0.30499(17) -0.2107(2) 0.43194(14) 0.0403(7) Uani 1 1 d . A .
H5A H 0.2660 -0.1582 0.4225 0.060 Uiso 1 1 calc R . .
H5B H 0.3467 -0.1806 0.4629 0.060 Uiso 1 1 calc R . .
H5C H 0.2890 -0.2754 0.4497 0.060 Uiso 1 1 calc R . .
C6 C 0.26217(16) -0.2930(2) 0.32464(15) 0.0391(6) Uani 1 1 d . A .
H6A H 0.2492 -0.3580 0.3442 0.059 Uiso 1 1 calc R . .
H6B H 0.2754 -0.3117 0.2855 0.059 Uiso 1 1 calc R . .
H6C H 0.2211 -0.2441 0.3145 0.059 Uiso 1 1 calc R . .
C21 C 0.00538(15) 0.0457(2) 0.18608(17) 0.0419(7) Uani 1 1 d . . .
C22 C 0.0174(2) 0.0736(4) 0.1212(2) 0.0701(12) Uani 1 1 d . . .
H22A H 0.0547 0.0269 0.1127 0.105 Uiso 1 1 calc R . .
H22B H 0.0328 0.1483 0.1213 0.105 Uiso 1 1 calc R . .
H22C H -0.0274 0.0634 0.0880 0.105 Uiso 1 1 calc R . .
C23 C -0.01702(17) -0.0724(3) 0.18385(18) 0.0487(8) Uani 1 1 d . . .
H23A H -0.0319 -0.0901 0.2224 0.073 Uiso 1 1 calc R . .
H23B H 0.0237 -0.1175 0.1814 0.073 Uiso 1 1 calc R . .
H23C H -0.0572 -0.0848 0.1463 0.073 Uiso 1 1 calc R . .
C24 C -0.05538(17) 0.1153(3) 0.1978(2) 0.0656(12) Uani 1 1 d . . .
H24A H -0.0959 0.1151 0.1597 0.098 Uiso 1 1 calc R . .
H24B H -0.0380 0.1886 0.2072 0.098 Uiso 1 1 calc R . .
H24C H -0.0710 0.0867 0.2339 0.098 Uiso 1 1 calc R . .
C25 C 0.09471(16) 0.0333(2) 0.32716(16) 0.0385(6) Uani 1 1 d . . .
C28 C 0.16871(17) 0.0652(3) 0.36973(15) 0.0474(8) Uani 1 1 d . . .
H28A H 0.1763 0.1419 0.3652 0.071 Uiso 1 1 calc R . .
H28B H 0.2063 0.0250 0.3569 0.071 Uiso 1 1 calc R . .
H28C H 0.1707 0.0490 0.4142 0.071 Uiso 1 1 calc R . .
C26 C 0.0861(2) -0.0872(3) 0.33505(18) 0.0541(9) Uani 1 1 d . . .
H26A H 0.1225 -0.1254 0.3194 0.081 Uiso 1 1 calc R . .
H26B H 0.0381 -0.1094 0.3106 0.081 Uiso 1 1 calc R . .
H26C H 0.0922 -0.1038 0.3802 0.081 Uiso 1 1 calc R . .
C27 C 0.0365(2) 0.0944(3) 0.3496(2) 0.0616(11) Uani 1 1 d . . .
H27A H 0.0431 0.0825 0.3953 0.092 Uiso 1 1 calc R . .
H27B H -0.0111 0.0688 0.3262 0.092 Uiso 1 1 calc R . .
H27C H 0.0404 0.1710 0.3416 0.092 Uiso 1 1 calc R . .
C15 C 0.11634(15) 0.2045(2) 0.24131(17) 0.0399(7) Uani 1 1 d . . .
H15A H 0.0758 0.2425 0.2122 0.048 Uiso 1 1 calc R . .
H15B H 0.1236 0.2357 0.2843 0.048 Uiso 1 1 calc R . .
C16 C 0.18534(13) 0.22047(18) 0.21829(12) 0.0250(5) Uani 1 1 d . A .
H16 H 0.1768 0.1897 0.1745 0.030 Uiso 1 1 calc R . .
C17 C 0.20399(14) 0.34089(19) 0.21518(14) 0.0300(5) Uani 1 1 d . . .
C18 C 0.27325(15) 0.3488(2) 0.19372(16) 0.0376(6) Uani 1 1 d . . .
H18A H 0.2663 0.3142 0.1522 0.056 Uiso 1 1 calc R . .
H18B H 0.3123 0.3132 0.2249 0.056 Uiso 1 1 calc R . .
H18C H 0.2855 0.4242 0.1903 0.056 Uiso 1 1 calc R . .
C19 C 0.21690(19) 0.3936(2) 0.28020(17) 0.0482(8) Uani 1 1 d . . .
H19A H 0.2350 0.4663 0.2781 0.072 Uiso 1 1 calc R . .
H19B H 0.2523 0.3520 0.3116 0.072 Uiso 1 1 calc R . .
H19C H 0.1717 0.3964 0.2928 0.072 Uiso 1 1 calc R . .
C20 C 0.14391(17) 0.3979(3) 0.16656(19) 0.0520(9) Uani 1 1 d . . .
H20A H 0.0999 0.3969 0.1812 0.078 Uiso 1 1 calc R . .
H20B H 0.1352 0.3614 0.1254 0.078 Uiso 1 1 calc R . .
H20C H 0.1580 0.4721 0.1619 0.078 Uiso 1 1 calc R . .
C38 C 0.21666(18) 0.1150(3) 0.00997(13) 0.0454(7) Uani 1 1 d . . .
C37 C 0.2307(3) 0.2350(4) 0.0122(2) 0.0930(17) Uani 1 1 d . . .
H37A H 0.2781 0.2488 0.0052 0.139 Uiso 1 1 calc R . .
H37B H 0.2293 0.2629 0.0539 0.139 Uiso 1 1 calc R . .
H37C H 0.1937 0.2704 -0.0211 0.139 Uiso 1 1 calc R . .
C35 C 0.2198(2) 0.0752(5) -0.05558(15) 0.0760(14) Uani 1 1 d . . .
H35A H 0.2092 -0.0015 -0.0591 0.114 Uiso 1 1 calc R . .
H35B H 0.2680 0.0878 -0.0612 0.114 Uiso 1 1 calc R . .
H35C H 0.1843 0.1137 -0.0886 0.114 Uiso 1 1 calc R . .
C36 C 0.14165(19) 0.0932(4) 0.01845(17) 0.0700(13) Uani 1 1 d . . .
H36A H 0.1057 0.1290 -0.0155 0.105 Uiso 1 1 calc R . .
H36B H 0.1386 0.1205 0.0599 0.105 Uiso 1 1 calc R . .
H36C H 0.1326 0.0161 0.0164 0.105 Uiso 1 1 calc R . .
C39 C 0.37501(15) 0.0656(2) 0.07807(14) 0.0349(6) Uani 1 1 d . . .
C420 C 0.4009(6) 0.1705(11) 0.1113(11) 0.053(4) Uani 0.54(3) 1 d P A 1
H42A H 0.4532 0.1756 0.1190 0.080 Uiso 0.54(3) 1 calc PR A 1
H42B H 0.3880 0.1735 0.1520 0.080 Uiso 0.54(3) 1 calc PR A 1
H42C H 0.3781 0.2302 0.0843 0.080 Uiso 0.54(3) 1 calc PR A 1
C421 C 0.3910(7) 0.1893(10) 0.0790(12) 0.054(3) Uani 0.46(3) 1 d P A 2
H42D H 0.3747 0.2232 0.1133 0.080 Uiso 0.46(3) 1 calc PR A 2
H42E H 0.3654 0.2208 0.0381 0.080 Uiso 0.46(3) 1 calc PR A 2
H42F H 0.4427 0.2008 0.0860 0.080 Uiso 0.46(3) 1 calc PR A 2
C41 C 0.4183(2) -0.0081(4) 0.12943(18) 0.0750(15) Uani 1 1 d . A .
H41A H 0.4696 0.0060 0.1357 0.113 Uiso 1 1 calc R . .
H41B H 0.4080 -0.0826 0.1163 0.113 Uiso 1 1 calc R . .
H41C H 0.4051 0.0047 0.1694 0.113 Uiso 1 1 calc R . .
C40 C 0.3922(2) 0.0371(4) 0.01586(16) 0.0558(9) Uani 1 1 d . A .
H40A H 0.3677 0.0871 -0.0174 0.084 Uiso 1 1 calc R . .
H40B H 0.3759 -0.0358 0.0035 0.084 Uiso 1 1 calc R . .
H40C H 0.4442 0.0417 0.0213 0.084 Uiso 1 1 calc R . .
C29 C 0.25955(17) -0.0930(2) 0.06901(13) 0.0362(6) Uani 1 1 d . . .
H29A H 0.2285 -0.1071 0.0258 0.043 Uiso 1 1 calc R A .
H29B H 0.3047 -0.1338 0.0740 0.043 Uiso 1 1 calc R . .
C30 C 0.22100(14) -0.13086(19) 0.11938(11) 0.0266(5) Uani 1 1 d . A .
H30 H 0.1792 -0.0823 0.1173 0.032 Uiso 1 1 calc R . .
C31 C 0.19202(15) -0.2465(2) 0.10678(14) 0.0342(6) Uani 1 1 d . . .
C34 C 0.14838(16) -0.2698(2) 0.15415(16) 0.0399(7) Uani 1 1 d . A .
H34A H 0.1314 -0.3439 0.1491 0.060 Uiso 1 1 calc R . .
H34B H 0.1071 -0.2214 0.1464 0.060 Uiso 1 1 calc R . .
H34C H 0.1785 -0.2592 0.1975 0.060 Uiso 1 1 calc R . .
C32 C 0.25416(19) -0.3257(2) 0.11641(19) 0.0514(9) Uani 1 1 d . A .
H32A H 0.2860 -0.3171 0.1593 0.077 Uiso 1 1 calc R . .
H32B H 0.2812 -0.3121 0.0848 0.077 Uiso 1 1 calc R . .
H32C H 0.2352 -0.3987 0.1113 0.077 Uiso 1 1 calc R . .
C33 C 0.1427(2) -0.2575(3) 0.03926(17) 0.0571(10) Uani 1 1 d . A .
H33A H 0.1712 -0.2498 0.0082 0.086 Uiso 1 1 calc R . .
H33B H 0.1058 -0.2017 0.0320 0.086 Uiso 1 1 calc R . .
H33C H 0.1197 -0.3279 0.0344 0.086 Uiso 1 1 calc R . .
O1 O 0.38478(9) 0.04977(13) 0.27042(7) 0.0230(3) Uani 1 1 d . . .
O2 O 0.28509(9) -0.06820(13) 0.32109(8) 0.0246(3) Uani 1 1 d . . .
O3 O 0.14548(9) -0.00816(13) 0.22123(10) 0.0302(4) Uani 1 1 d . . .
O4 O 0.24216(9) 0.16544(13) 0.25844(8) 0.0240(3) Uani 1 1 d . . .
O5 O 0.26781(9) 0.09330(13) 0.13830(8) 0.0258(3) Uani 1 1 d . . .
O6 O 0.26812(9) -0.12167(13) 0.18005(8) 0.0263(3) Uani 1 1 d . . .
P1 P 0.43388(3) 0.03630(5) 0.33648(3) 0.02163(12) Uani 1 1 d . A .
P2 P 0.09409(4) 0.06383(5) 0.24374(4) 0.03122(15) Uani 1 1 d . A .
P3 P 0.27972(4) 0.04796(5) 0.07764(3) 0.02546(13) Uani 1 1 d . A .
In1 In 0.265481(8) 0.012450(12) 0.234350(7) 0.01839(5) Uani 1 1 d . A .

loop_
_atom_site_aniso_label
_atom_site_aniso_U_11
_atom_site_aniso_U_22
_atom_site_aniso_U_33
_atom_site_aniso_U_23
_atom_site_aniso_U_13
_atom_site_aniso_U_12
C11 0.0286(13) 0.0311(13) 0.0282(12) -0.0054(10) 0.0042(10) -0.0023(10)
C13 0.0448(19) 0.067(2) 0.0403(17) -0.0229(16) -0.0093(14) 0.0092(16)
C12 0.0362(16) 0.057(2) 0.0517(19) -0.0287(16) 0.0087(14) 0.0051(14)
C14 0.052(5) 0.022(5) 0.053(6) 0.011(4) 0.009(4) 0.002(4)
C141 0.126(17) 0.020(5) 0.051(9) 0.002(5) 0.024(10) 0.015(8)
C7 0.0210(12) 0.0433(15) 0.0324(13) 0.0031(11) 0.0067(10) 0.0048(10)
C9 0.0251(13) 0.0519(18) 0.0408(15) 0.0020(13) 0.0044(11) 0.0072(12)
C10 0.0288(15) 0.075(2) 0.058(2) 0.0229(18) 0.0199(14) 0.0038(15)
C8 0.0342(16) 0.060(2) 0.0375(15) -0.0081(14) 0.0068(12) 0.0184(14)
C1 0.0294(13) 0.0314(13) 0.0247(12) 0.0053(9) 0.0067(10) -0.0019(10)
C2 0.0255(12) 0.0241(11) 0.0211(10) 0.0029(8) 0.0079(9) -0.0015(9)
C3 0.0299(13) 0.0262(12) 0.0315(13) 0.0073(9) 0.0102(10) -0.0018(10)
C4 0.0435(17) 0.0330(15) 0.0488(17) 0.0150(12) 0.0119(14) 0.0052(12)
C5 0.0470(17) 0.0417(16) 0.0370(15) 0.0114(12) 0.0197(13) -0.0031(13)
C6 0.0399(16) 0.0308(14) 0.0452(16) 0.0052(12) 0.0085(13) -0.0100(12)
C21 0.0202(13) 0.0363(15) 0.070(2) 0.0068(14) 0.0128(13) 0.0018(11)
C22 0.0333(18) 0.101(3) 0.069(3) 0.032(2) 0.0010(17) -0.0038(19)
C23 0.0280(15) 0.0405(17) 0.075(2) -0.0087(16) 0.0096(15) -0.0043(12)
C24 0.0243(16) 0.0418(19) 0.129(4) -0.004(2) 0.0172(19) 0.0026(13)
C25 0.0339(15) 0.0300(14) 0.0600(19) -0.0029(12) 0.0270(14) -0.0011(11)
C28 0.0427(18) 0.060(2) 0.0455(17) -0.0171(15) 0.0230(14) -0.0095(15)
C26 0.065(2) 0.0367(17) 0.062(2) 0.0054(15) 0.0193(18) -0.0054(16)
C27 0.055(2) 0.055(2) 0.095(3) 0.008(2) 0.055(2) 0.0090(17)
C15 0.0294(14) 0.0195(12) 0.079(2) 0.0016(12) 0.0288(14) 0.0006(10)
C16 0.0225(11) 0.0188(10) 0.0358(13) 0.0007(9) 0.0116(10) 0.0004(8)
C17 0.0271(13) 0.0188(11) 0.0493(15) 0.0047(10) 0.0193(11) 0.0010(9)
C18 0.0330(15) 0.0268(13) 0.0597(18) 0.0059(12) 0.0242(13) -0.0010(10)
C19 0.057(2) 0.0284(14) 0.069(2) -0.0147(14) 0.0333(17) -0.0103(13)
C20 0.0392(17) 0.0352(16) 0.084(3) 0.0233(16) 0.0196(17) 0.0116(13)
C38 0.0491(19) 0.061(2) 0.0236(13) 0.0084(13) 0.0058(12) 0.0052(15)
C37 0.125(5) 0.068(3) 0.072(3) 0.036(2) -0.001(3) 0.017(3)
C35 0.060(2) 0.142(4) 0.0219(15) 0.002(2) 0.0046(15) 0.010(3)
C36 0.042(2) 0.125(4) 0.0404(19) 0.021(2) 0.0059(15) 0.025(2)
C39 0.0300(14) 0.0406(15) 0.0377(14) -0.0099(11) 0.0152(11) -0.0056(11)
C420 0.036(4) 0.057(5) 0.074(9) -0.029(6) 0.027(5) -0.018(4)
C421 0.054(6) 0.053(5) 0.062(8) -0.018(5) 0.030(6) -0.025(4)
C41 0.0352(19) 0.150(5) 0.0422(19) 0.024(2) 0.0135(15) 0.020(2)
C40 0.047(2) 0.090(3) 0.0375(17) 0.0009(17) 0.0230(15) 0.0046(18)
C29 0.0473(17) 0.0327(14) 0.0324(14) -0.0111(11) 0.0173(12) -0.0120(12)
C30 0.0292(13) 0.0252(11) 0.0272(12) -0.0050(9) 0.0107(10) -0.0028(9)
C31 0.0363(15) 0.0258(13) 0.0422(15) -0.0096(10) 0.0135(12) -0.0064(10)
C34 0.0389(16) 0.0271(13) 0.0581(19) -0.0031(12) 0.0204(14) -0.0078(11)
C32 0.055(2) 0.0262(14) 0.082(3) -0.0105(15) 0.0339(19) -0.0006(13)
C33 0.067(2) 0.052(2) 0.0491(19) -0.0173(16) 0.0082(17) -0.0296(18)
O1 0.0202(8) 0.0278(8) 0.0218(8) 0.0023(6) 0.0067(6) -0.0005(6)
O2 0.0236(8) 0.0254(8) 0.0270(8) 0.0032(6) 0.0104(7) 0.0017(6)
O3 0.0205(8) 0.0220(8) 0.0499(11) -0.0018(7) 0.0122(8) -0.0015(6)
O4 0.0245(9) 0.0202(8) 0.0290(9) -0.0010(6) 0.0102(7) 0.0007(6)
O5 0.0326(9) 0.0245(8) 0.0213(8) 0.0016(6) 0.0089(7) -0.0002(7)
O6 0.0262(9) 0.0231(8) 0.0290(9) -0.0045(6) 0.0061(7) 0.0020(7)
P1 0.0191(3) 0.0245(3) 0.0213(3) 0.0010(2) 0.0053(2) -0.0016(2)
P2 0.0196(3) 0.0205(3) 0.0575(4) 0.0004(3) 0.0170(3) -0.0005(2)
P3 0.0278(3) 0.0293(3) 0.0199(3) -0.0009(2) 0.0071(2) -0.0035(2)
In1 0.01726(8) 0.01612(7) 0.02308(8) -0.00010(5) 0.00755(6) 0.00026(5)

loop_
_atom_type_symbol
_atom_type_description
_atom_type_scat_dispersion_real
_atom_type_scat_dispersion_imag
_atom_type_scat_source
C C 0.0033 0.0016 'International Tables Vol C Tables 4.2.6.8 and 6.1.1.4'
H H 0.0000 0.0000 'International Tables Vol C Tables 4.2.6.8 and 6.1.1.4'
O O 0.0106 0.0060 'International Tables Vol C Tables 4.2.6.8 and 6.1.1.4'
P P 0.1023 0.0942 'International Tables Vol C Tables 4.2.6.8 and 6.1.1.4'
In In -0.7276 1.3100 'International Tables Vol C Tables 4.2.6.8 and 6.1.1.4'

loop_
_geom_angle_atom_site_label_1
_geom_angle_atom_site_label_2
_geom_angle_atom_site_label_3
_geom_angle
_geom_angle_site_symmetry_1
_geom_angle_site_symmetry_3
_geom_angle_publ_flag
C141 C11 C13 103.8(12) . . ?
C141 C11 C12 114.6(11) . . ?
C13 C11 C12 108.5(3) . . ?
C141 C11 C14 13.3(14) . . ?
C13 C11 C14 114.3(7) . . ?
C12 C11 C14 102.6(7) . . ?
C141 C11 P1 109.0(10) . . ?
C13 C11 P1 113.7(2) . . ?
C12 C11 P1 107.32(18) . . ?
C14 C11 P1 109.6(8) . . ?
C11 C13 H13A 109.5 . . ?
C11 C13 H13B 109.5 . . ?
H13A C13 H13B 109.5 . . ?
C11 C13 H13C 109.5 . . ?
H13A C13 H13C 109.5 . . ?
H13B C13 H13C 109.5 . . ?
C11 C12 H12A 109.5 . . ?
C11 C12 H12B 109.5 . . ?
H12A C12 H12B 109.5 . . ?
C11 C12 H12C 109.5 . . ?
H12A C12 H12C 109.5 . . ?
H12B C12 H12C 109.5 . . ?
C11 C14 H14A 109.5 . . ?
C11 C14 H14B 109.5 . . ?
C11 C14 H14C 109.5 . . ?
C11 C141 H14D 109.5 . . ?
C11 C141 H14E 109.5 . . ?
H14D C141 H14E 109.5 . . ?
C11 C141 H14F 109.5 . . ?
H14D C141 H14F 109.5 . . ?
H14E C141 H14F 109.5 . . ?
C10 C7 C9 109.2(2) . . ?
C10 C7 C8 109.4(3) . . ?
C9 C7 C8 107.8(2) . . ?
C10 C7 P1 110.5(2) . . ?
C9 C7 P1 115.0(2) . . ?
C8 C7 P1 104.76(19) . . ?
C7 C9 H9A 109.5 . . ?
C7 C9 H9B 109.5 . . ?
H9A C9 H9B 109.5 . . ?
C7 C9 H9C 109.5 . . ?
H9A C9 H9C 109.5 . . ?
H9B C9 H9C 109.5 . . ?
C7 C10 H10A 109.5 . . ?
C7 C10 H10B 109.5 . . ?
H10A C10 H10B 109.5 . . ?
C7 C10 H10C 109.5 . . ?
H10A C10 H10C 109.5 . . ?
H10B C10 H10C 109.5 . . ?
C7 C8 H8A 109.5 . . ?
C7 C8 H8B 109.5 . . ?
H8A C8 H8B 109.5 . . ?
C7 C8 H8C 109.5 . . ?
H8A C8 H8C 109.5 . . ?
H8B C8 H8C 109.5 . . ?
C2 C1 P1 111.19(16) . . ?
C2 C1 H1A 109.4 . . ?
P1 C1 H1A 109.4 . . ?
C2 C1 H1B 109.4 . . ?
P1 C1 H1B 109.4 . . ?
H1A C1 H1B 108.0 . . ?
O2 C2 C1 108.95(19) . . ?
O2 C2 C3 111.29(19) . . ?
C1 C2 C3 111.84(19) . . ?
O2 C2 H2 108.2 . . ?
C1 C2 H2 108.2 . . ?
C3 C2 H2 108.2 . . ?
C6 C3 C5 109.2(2) . . ?
C6 C3 C4 108.8(2) . . ?
C5 C3 C4 110.1(2) . . ?
C6 C3 C2 107.0(2) . . ?
C5 C3 C2 111.1(2) . . ?
C4 C3 C2 110.5(2) . . ?
C3 C4 H4A 109.5 . . ?
C3 C4 H4B 109.5 . . ?
H4A C4 H4B 109.5 . . ?
C3 C4 H4C 109.5 . . ?
H4A C4 H4C 109.5 . . ?
H4B C4 H4C 109.5 . . ?
C3 C5 H5A 109.5 . . ?
C3 C5 H5B 109.5 . . ?
H5A C5 H5B 109.5 . . ?
C3 C5 H5C 109.5 . . ?
H5A C5 H5C 109.5 . . ?
H5B C5 H5C 109.5 . . ?
C3 C6 H6A 109.5 . . ?
C3 C6 H6B 109.5 . . ?
H6A C6 H6B 109.5 . . ?
C3 C6 H6C 109.5 . . ?
H6A C6 H6C 109.5 . . ?
H6B C6 H6C 109.5 . . ?
C22 C21 C23 107.4(3) . . ?
C22 C21 C24 109.3(3) . . ?
C23 C21 C24 109.3(2) . . ?
C22 C21 P2 105.2(2) . . ?
C23 C21 P2 110.0(2) . . ?
C24 C21 P2 115.3(3) . . ?
C21 C22 H22A 109.5 . . ?
C21 C22 H22B 109.5 . . ?
H22A C22 H22B 109.5 . . ?
C21 C22 H22C 109.5 . . ?
H22A C22 H22C 109.5 . . ?
H22B C22 H22C 109.5 . . ?
C21 C23 H23A 109.5 . . ?
C21 C23 H23B 109.5 . . ?
H23A C23 H23B 109.5 . . ?
C21 C23 H23C 109.5 . . ?
H23A C23 H23C 109.5 . . ?
H23B C23 H23C 109.5 . . ?
C21 C24 H24A 109.5 . . ?
C21 C24 H24B 109.5 . . ?
H24A C24 H24B 109.5 . . ?
C21 C24 H24C 109.5 . . ?
H24A C24 H24C 109.5 . . ?
H24B C24 H24C 109.5 . . ?
C26 C25 C27 110.2(3) . . ?
C26 C25 C28 107.4(3) . . ?
C27 C25 C28 108.6(3) . . ?
C26 C25 P2 109.9(2) . . ?
C27 C25 P2 112.9(2) . . ?
C28 C25 P2 107.7(2) . . ?
C25 C28 H28A 109.5 . . ?
C25 C28 H28B 109.5 . . ?
H28A C28 H28B 109.5 . . ?
C25 C28 H28C 109.5 . . ?
H28A C28 H28C 109.5 . . ?
H28B C28 H28C 109.5 . . ?
C25 C26 H26A 109.5 . . ?
C25 C26 H26B 109.5 . . ?
H26A C26 H26B 109.5 . . ?
C25 C26 H26C 109.5 . . ?
H26A C26 H26C 109.5 . . ?
H26B C26 H26C 109.5 . . ?
C25 C27 H27A 109.5 . . ?
C25 C27 H27B 109.5 . . ?
H27A C27 H27B 109.5 . . ?
C25 C27 H27C 109.5 . . ?
H27A C27 H27C 109.5 . . ?
H27B C27 H27C 109.5 . . ?
C16 C15 P2 111.31(17) . . ?
C16 C15 H15A 109.4 . . ?
P2 C15 H15A 109.4 . . ?
C16 C15 H15B 109.4 . . ?
P2 C15 H15B 109.4 . . ?
H15A C15 H15B 108.0 . . ?
O4 C16 C15 109.5(2) . . ?
O4 C16 C17 110.7(2) . . ?
C15 C16 C17 111.50(19) . . ?
O4 C16 H16 108.3 . . ?
C15 C16 H16 108.3 . . ?
C17 C16 H16 108.3 . . ?
C19 C17 C20 110.6(3) . . ?
C19 C17 C18 108.2(2) . . ?
C20 C17 C18 108.9(2) . . ?
C19 C17 C16 111.3(2) . . ?
C20 C17 C16 109.9(2) . . ?
C18 C17 C16 107.8(2) . . ?
C17 C18 H18A 109.5 . . ?
C17 C18 H18B 109.5 . . ?
H18A C18 H18B 109.5 . . ?
C17 C18 H18C 109.5 . . ?
H18A C18 H18C 109.5 . . ?
H18B C18 H18C 109.5 . . ?
C17 C19 H19A 109.5 . . ?
C17 C19 H19B 109.5 . . ?
H19A C19 H19B 109.5 . . ?
C17 C19 H19C 109.5 . . ?
H19A C19 H19C 109.5 . . ?
H19B C19 H19C 109.5 . . ?
C17 C20 H20A 109.5 . . ?
C17 C20 H20B 109.5 . . ?
H20A C20 H20B 109.5 . . ?
C17 C20 H20C 109.5 . . ?
H20A C20 H20C 109.5 . . ?
H20B C20 H20C 109.5 . . ?
C37 C38 C35 107.6(3) . . ?
C37 C38 C36 109.7(4) . . ?
C35 C38 C36 108.9(3) . . ?
C37 C38 P3 110.3(3) . . ?
C35 C38 P3 114.7(3) . . ?
C36 C38 P3 105.6(2) . . ?
C38 C37 H37A 109.5 . . ?
C38 C37 H37B 109.5 . . ?
H37A C37 H37B 109.5 . . ?
C38 C37 H37C 109.5 . . ?
H37A C37 H37C 109.5 . . ?
H37B C37 H37C 109.5 . . ?
C38 C35 H35A 109.5 . . ?
C38 C35 H35B 109.5 . . ?
H35A C35 H35B 109.5 . . ?
C38 C35 H35C 109.5 . . ?
H35A C35 H35C 109.5 . . ?
H35B C35 H35C 109.5 . . ?
C38 C36 H36A 109.5 . . ?
C38 C36 H36B 109.5 . . ?
H36A C36 H36B 109.5 . . ?
C38 C36 H36C 109.5 . . ?
H36A C36 H36C 109.5 . . ?
H36B C36 H36C 109.5 . . ?
C40 C39 C420 120.4(8) . . ?
C40 C39 C41 107.9(3) . . ?
C420 C39 C41 97.2(9) . . ?
C40 C39 C421 98.9(8) . . ?
C420 C39 C421 26.8(4) . . ?
C41 C39 C421 121.3(9) . . ?
C40 C39 P3 114.6(2) . . ?
C420 C39 P3 108.0(4) . . ?
C41 C39 P3 106.6(2) . . ?
C421 C39 P3 107.9(5) . . ?
C39 C420 H42A 109.5 . . ?
C39 C420 H42B 109.5 . . ?
C39 C420 H42C 109.5 . . ?
C39 C421 H42D 109.5 . . ?
C39 C421 H42E 109.5 . . ?
H42D C421 H42E 109.5 . . ?
C39 C421 H42F 109.5 . . ?
H42D C421 H42F 109.5 . . ?
H42E C421 H42F 109.5 . . ?
C39 C41 H41A 109.5 . . ?
C39 C41 H41B 109.5 . . ?
H41A C41 H41B 109.5 . . ?
C39 C41 H41C 109.5 . . ?
H41A C41 H41C 109.5 . . ?
H41B C41 H41C 109.5 . . ?
C39 C40 H40A 109.5 . . ?
C39 C40 H40B 109.5 . . ?
H40A C40 H40B 109.5 . . ?
C39 C40 H40C 109.5 . . ?
H40A C40 H40C 109.5 . . ?
H40B C40 H40C 109.5 . . ?
C30 C29 P3 110.80(17) . . ?
C30 C29 H29A 109.5 . . ?
P3 C29 H29A 109.5 . . ?
C30 C29 H29B 109.5 . . ?
P3 C29 H29B 109.5 . . ?
H29A C29 H29B 108.1 . . ?
O6 C30 C31 111.1(2) . . ?
O6 C30 C29 109.2(2) . . ?
C31 C30 C29 112.2(2) . . ?
O6 C30 H30 108.1 . . ?
C31 C30 H30 108.1 . . ?
C29 C30 H30 108.1 . . ?
C34 C31 C32 109.6(3) . . ?
C34 C31 C33 108.6(3) . . ?
C32 C31 C33 110.0(3) . . ?
C34 C31 C30 107.3(2) . . ?
C32 C31 C30 110.4(2) . . ?
C33 C31 C30 110.9(2) . . ?
C31 C34 H34A 109.5 . . ?
C31 C34 H34B 109.5 . . ?
H34A C34 H34B 109.5 . . ?
C31 C34 H34C 109.5 . . ?
H34A C34 H34C 109.5 . . ?
H34B C34 H34C 109.5 . . ?
C31 C32 H32A 109.5 . . ?
C31 C32 H32B 109.5 . . ?
H32A C32 H32B 109.5 . . ?
C31 C32 H32C 109.5 . . ?
H32A C32 H32C 109.5 . . ?
H32B C32 H32C 109.5 . . ?
C31 C33 H33A 109.5 . . ?
C31 C33 H33B 109.5 . . ?
H33A C33 H33B 109.5 . . ?
C31 C33 H33C 109.5 . . ?
H33A C33 H33C 109.5 . . ?
H33B C33 H33C 109.5 . . ?
P1 O1 In1 129.14(9) . . ?
C2 O2 In1 118.15(13) . . ?
P2 O3 In1 128.59(10) . . ?
C16 O4 In1 119.14(14) . . ?
P3 O5 In1 131.58(10) . . ?
C30 O6 In1 120.08(14) . . ?
O1 P1 C1 112.88(11) . . ?
O1 P1 C11 109.98(11) . . ?
C1 P1 C11 107.26(12) . . ?
O1 P1 C7 107.21(11) . . ?
C1 P1 C7 105.74(12) . . ?
C11 P1 C7 113.81(13) . . ?
O3 P2 C15 112.87(11) . . ?
O3 P2 C21 105.95(13) . . ?
C15 P2 C21 106.41(14) . . ?
O3 P2 C25 110.92(12) . . ?
C15 P2 C25 106.71(15) . . ?
C21 P2 C25 114.04(14) . . ?
O5 P3 C29 112.39(11) . . ?
O5 P3 C39 109.18(11) . . ?
C29 P3 C39 107.71(14) . . ?
O5 P3 C38 107.93(13) . . ?
C29 P3 C38 106.34(15) . . ?
C39 P3 C38 113.34(14) . . ?
O6 In1 O4 160.06(7) . . ?
O6 In1 O2 95.68(7) . . ?
O4 In1 O2 102.65(7) . . ?
O6 In1 O3 90.69(7) . . ?
O4 In1 O3 81.68(6) . . ?
O2 In1 O3 89.84(7) . . ?
O6 In1 O1 101.01(6) . . ?
O4 In1 O1 89.39(6) . . ?
O2 In1 O1 81.89(6) . . ?
O3 In1 O1 166.24(6) . . ?
O6 In1 O5 80.24(6) . . ?
O4 In1 O5 83.20(6) . . ?
O2 In1 O5 168.26(6) . . ?
O3 In1 O5 101.16(7) . . ?
O1 In1 O5 88.06(6) . . ?

loop_
_geom_bond_atom_site_label_1
_geom_bond_atom_site_label_2
_geom_bond_distance
_geom_bond_site_symmetry_2
_geom_bond_publ_flag
C11 C141 1.43(2) . ?
C11 C13 1.522(4) . ?
C11 C12 1.528(4) . ?
C11 C14 1.595(16) . ?
C11 P1 1.851(3) . ?
C13 H13A 0.9800 . ?
C13 H13B 0.9800 . ?
C13 H13C 0.9800 . ?
C12 H12A 0.9800 . ?
C12 H12B 0.9800 . ?
C12 H12C 0.9800 . ?
C14 H14A 0.9800 . ?
C14 H14B 0.9800 . ?
C14 H14C 0.9800 . ?
C141 H14D 0.9800 . ?
C141 H14E 0.9800 . ?
C141 H14F 0.9800 . ?
C7 C10 1.528(4) . ?
C7 C9 1.538(4) . ?
C7 C8 1.542(4) . ?
C7 P1 1.855(3) . ?
C9 H9A 0.9800 . ?
C9 H9B 0.9800 . ?
C9 H9C 0.9800 . ?
C10 H10A 0.9800 . ?
C10 H10B 0.9800 . ?
C10 H10C 0.9800 . ?
C8 H8A 0.9800 . ?
C8 H8B 0.9800 . ?
C8 H8C 0.9800 . ?
C1 C2 1.550(3) . ?
C1 P1 1.816(2) . ?
C1 H1A 0.9900 . ?
C1 H1B 0.9900 . ?
C2 O2 1.385(3) . ?
C2 C3 1.556(3) . ?
C2 H2 1.0000 . ?
C3 C6 1.525(4) . ?
C3 C5 1.526(4) . ?
C3 C4 1.535(4) . ?
C4 H4A 0.9800 . ?
C4 H4B 0.9800 . ?
C4 H4C 0.9800 . ?
C5 H5A 0.9800 . ?
C5 H5B 0.9800 . ?
C5 H5C 0.9800 . ?
C6 H6A 0.9800 . ?
C6 H6B 0.9800 . ?
C6 H6C 0.9800 . ?
C21 C22 1.530(5) . ?
C21 C23 1.537(4) . ?
C21 C24 1.534(4) . ?
C21 P2 1.853(3) . ?
C22 H22A 0.9800 . ?
C22 H22B 0.9800 . ?
C22 H22C 0.9800 . ?
C23 H23A 0.9800 . ?
C23 H23B 0.9800 . ?
C23 H23C 0.9800 . ?
C24 H24A 0.9800 . ?
C24 H24B 0.9800 . ?
C24 H24C 0.9800 . ?
C25 C26 1.531(4) . ?
C25 C27 1.539(4) . ?
C25 C28 1.538(4) . ?
C25 P2 1.852(3) . ?
C28 H28A 0.9800 . ?
C28 H28B 0.9800 . ?
C28 H28C 0.9800 . ?
C26 H26A 0.9800 . ?
C26 H26B 0.9800 . ?
C26 H26C 0.9800 . ?
C27 H27A 0.9800 . ?
C27 H27B 0.9800 . ?
C27 H27C 0.9800 . ?
C15 C16 1.552(3) . ?
C15 P2 1.816(3) . ?
C15 H15A 0.9900 . ?
C15 H15B 0.9900 . ?
C16 O4 1.393(3) . ?
C16 C17 1.555(3) . ?
C16 H16 1.0000 . ?
C17 C19 1.522(4) . ?
C17 C20 1.527(4) . ?
C17 C18 1.529(4) . ?
C18 H18A 0.9800 . ?
C18 H18B 0.9800 . ?
C18 H18C 0.9800 . ?
C19 H19A 0.9800 . ?
C19 H19B 0.9800 . ?
C19 H19C 0.9800 . ?
C20 H20A 0.9800 . ?
C20 H20B 0.9800 . ?
C20 H20C 0.9800 . ?
C38 C37 1.524(6) . ?
C38 C35 1.527(5) . ?
C38 C36 1.529(5) . ?
C38 P3 1.849(3) . ?
C37 H37A 0.9800 . ?
C37 H37B 0.9800 . ?
C37 H37C 0.9800 . ?
C35 H35A 0.9800 . ?
C35 H35B 0.9800 . ?
C35 H35C 0.9800 . ?
C36 H36A 0.9800 . ?
C36 H36B 0.9800 . ?
C36 H36C 0.9800 . ?
C39 C40 1.518(4) . ?
C39 C420 1.519(9) . ?
C39 C41 1.520(5) . ?
C39 C421 1.577(12) . ?
C39 P3 1.848(3) . ?
C420 H42A 0.9800 . ?
C420 H42B 0.9800 . ?
C420 H42C 0.9800 . ?
C421 H42D 0.9800 . ?
C421 H42E 0.9800 . ?
C421 H42F 0.9800 . ?
C41 H41A 0.9800 . ?
C41 H41B 0.9800 . ?
C41 H41C 0.9800 . ?
C40 H40A 0.9800 . ?
C40 H40B 0.9800 . ?
C40 H40C 0.9800 . ?
C29 C30 1.550(4) . ?
C29 P3 1.806(3) . ?
C29 H29A 0.9900 . ?
C29 H29B 0.9900 . ?
C30 O6 1.399(3) . ?
C30 C31 1.550(3) . ?
C30 H30 1.0000 . ?
C31 C34 1.519(4) . ?
C31 C32 1.527(4) . ?
C31 C33 1.534(4) . ?
C34 H34A 0.9800 . ?
C34 H34B 0.9800 . ?
C34 H34C 0.9800 . ?
C32 H32A 0.9800 . ?
C32 H32B 0.9800 . ?
C32 H32C 0.9800 . ?
C33 H33A 0.9800 . ?
C33 H33B 0.9800 . ?
C33 H33C 0.9800 . ?
O1 P1 1.5106(17) . ?
O1 In1 2.2768(16) . ?
O2 In1 2.0864(16) . ?
O3 P2 1.5120(18) . ?
O3 In1 2.2707(17) . ?
O4 In1 2.0656(16) . ?
O5 P3 1.5084(17) . ?
O5 In1 2.3333(16) . ?
O6 In1 2.0611(16) . ?

loop_
_geom_torsion_atom_site_label_1
_geom_torsion_atom_site_label_2
_geom_torsion_atom_site_label_3
_geom_torsion_atom_site_label_4
_geom_torsion
_geom_torsion_site_symmetry_1
_geom_torsion_site_symmetry_2
_geom_torsion_site_symmetry_3
_geom_torsion_site_symmetry_4
_geom_torsion_publ_flag
P1 C1 C2 O2 -61.9(2) . . . . ?
P1 C1 C2 C3 174.62(17) . . . . ?
O2 C2 C3 C6 59.0(3) . . . . ?
C1 C2 C3 C6 -178.8(2) . . . . ?
O2 C2 C3 C5 -60.2(3) . . . . ?
C1 C2 C3 C5 62.0(3) . . . . ?
O2 C2 C3 C4 177.4(2) . . . . ?
C1 C2 C3 C4 -60.5(3) . . . . ?
P2 C15 C16 O4 -57.9(3) . . . . ?
P2 C15 C16 C17 179.2(2) . . . . ?
O4 C16 C17 C19 -62.0(3) . . . . ?
C15 C16 C17 C19 60.2(3) . . . . ?
O4 C16 C17 C20 175.0(2) . . . . ?
C15 C16 C17 C20 -62.8(3) . . . . ?
O4 C16 C17 C18 56.5(3) . . . . ?
C15 C16 C17 C18 178.7(2) . . . . ?
P3 C29 C30 O6 -65.6(3) . . . . ?
P3 C29 C30 C31 170.8(2) . . . . ?
O6 C30 C31 C34 63.8(3) . . . . ?
C29 C30 C31 C34 -173.6(2) . . . . ?
O6 C30 C31 C32 -55.6(3) . . . . ?
C29 C30 C31 C32 67.0(3) . . . . ?
O6 C30 C31 C33 -177.8(2) . . . . ?
C29 C30 C31 C33 -55.2(3) . . . . ?
C1 C2 O2 In1 94.85(19) . . . . ?
C3 C2 O2 In1 -141.37(16) . . . . ?
C15 C16 O4 In1 94.3(2) . . . . ?
C17 C16 O4 In1 -142.39(16) . . . . ?
C31 C30 O6 In1 -140.18(17) . . . . ?
C29 C30 O6 In1 95.6(2) . . . . ?
In1 O1 P1 C1 31.63(17) . . . . ?
In1 O1 P1 C11 -88.12(15) . . . . ?
In1 O1 P1 C7 147.67(13) . . . . ?
C2 C1 P1 O1 2.5(2) . . . . ?
C2 C1 P1 C11 123.81(18) . . . . ?
C2 C1 P1 C7 -114.40(19) . . . . ?
C141 C11 P1 O1 -57.2(13) . . . . ?
C13 C11 P1 O1 -172.4(2) . . . . ?
C12 C11 P1 O1 67.5(2) . . . . ?
C14 C11 P1 O1 -43.1(6) . . . . ?
C141 C11 P1 C1 179.7(13) . . . . ?
C13 C11 P1 C1 64.5(3) . . . . ?
C12 C11 P1 C1 -55.6(2) . . . . ?
C14 C11 P1 C1 -166.2(6) . . . . ?
C141 C11 P1 C7 63.1(13) . . . . ?
C13 C11 P1 C7 -52.1(3) . . . . ?
C12 C11 P1 C7 -172.2(2) . . . . ?
C14 C11 P1 C7 77.2(6) . . . . ?
C10 C7 P1 O1 56.3(2) . . . . ?
C9 C7 P1 O1 -179.6(2) . . . . ?
C8 C7 P1 O1 -61.5(2) . . . . ?
C10 C7 P1 C1 177.0(2) . . . . ?
C9 C7 P1 C1 -58.9(2) . . . . ?
C8 C7 P1 C1 59.2(2) . . . . ?
C10 C7 P1 C11 -65.6(2) . . . . ?
C9 C7 P1 C11 58.6(2) . . . . ?
C8 C7 P1 C11 176.70(18) . . . . ?
In1 O3 P2 C15 35.1(2) . . . . ?
In1 O3 P2 C21 151.13(15) . . . . ?
In1 O3 P2 C25 -84.62(16) . . . . ?
C16 C15 P2 O3 -1.7(3) . . . . ?
C16 C15 P2 C21 -117.5(2) . . . . ?
C16 C15 P2 C25 120.4(2) . . . . ?
C22 C21 P2 O3 -57.0(3) . . . . ?
C23 C21 P2 O3 58.3(3) . . . . ?
C24 C21 P2 O3 -177.5(2) . . . . ?
C22 C21 P2 C15 63.3(3) . . . . ?
C23 C21 P2 C15 178.7(2) . . . . ?
C24 C21 P2 C15 -57.1(3) . . . . ?
C22 C21 P2 C25 -179.3(2) . . . . ?
C23 C21 P2 C25 -64.0(3) . . . . ?
C24 C21 P2 C25 60.2(3) . . . . ?
C26 C25 P2 O3 -49.3(2) . . . . ?
C27 C25 P2 O3 -172.8(2) . . . . ?
C28 C25 P2 O3 67.4(2) . . . . ?
C26 C25 P2 C15 -172.6(2) . . . . ?
C27 C25 P2 C15 63.9(3) . . . . ?
C28 C25 P2 C15 -55.9(2) . . . . ?
C26 C25 P2 C21 70.2(3) . . . . ?
C27 C25 P2 C21 -53.2(3) . . . . ?
C28 C25 P2 C21 -173.1(2) . . . . ?
In1 O5 P3 C29 22.90(19) . . . . ?
In1 O5 P3 C39 -96.55(16) . . . . ?
In1 O5 P3 C38 139.84(16) . . . . ?
C30 C29 P3 O5 10.7(2) . . . . ?
C30 C29 P3 C39 131.0(2) . . . . ?
C30 C29 P3 C38 -107.2(2) . . . . ?
C40 C39 P3 O5 -172.1(2) . . . . ?
C420 C39 P3 O5 -34.9(10) . . . . ?
C41 C39 P3 O5 68.7(3) . . . . ?
C421 C39 P3 O5 -63.0(10) . . . . ?
C40 C39 P3 C29 65.6(3) . . . . ?
C420 C39 P3 C29 -157.2(10) . . . . ?
C41 C39 P3 C29 -53.6(3) . . . . ?
C421 C39 P3 C29 174.7(10) . . . . ?
C40 C39 P3 C38 -51.7(3) . . . . ?
C420 C39 P3 C38 85.4(10) . . . . ?
C41 C39 P3 C38 -171.0(3) . . . . ?
C421 C39 P3 C38 57.3(10) . . . . ?
C37 C38 P3 O5 60.5(3) . . . . ?
C35 C38 P3 O5 -177.9(3) . . . . ?
C36 C38 P3 O5 -58.0(3) . . . . ?
C37 C38 P3 C29 -178.7(3) . . . . ?
C35 C38 P3 C29 -57.1(3) . . . . ?
C36 C38 P3 C29 62.8(3) . . . . ?
C37 C38 P3 C39 -60.6(3) . . . . ?
C35 C38 P3 C39 61.1(3) . . . . ?
C36 C38 P3 C39 -179.0(3) . . . . ?
C30 O6 In1 O4 -14.2(3) . . . . ?
C30 O6 In1 O2 142.66(17) . . . . ?
C30 O6 In1 O3 52.75(17) . . . . ?
C30 O6 In1 O1 -134.53(16) . . . . ?
C30 O6 In1 O5 -48.45(16) . . . . ?
C16 O4 In1 O6 18.9(3) . . . . ?
C16 O4 In1 O2 -137.45(15) . . . . ?
C16 O4 In1 O3 -49.50(15) . . . . ?
C16 O4 In1 O1 141.01(15) . . . . ?
C16 O4 In1 O5 52.89(15) . . . . ?
C2 O2 In1 O6 51.59(16) . . . . ?
C2 O2 In1 O4 -136.31(15) . . . . ?
C2 O2 In1 O3 142.26(16) . . . . ?
C2 O2 In1 O1 -48.77(16) . . . . ?
C2 O2 In1 O5 -17.4(4) . . . . ?
P2 O3 In1 O6 -176.04(15) . . . . ?
P2 O3 In1 O4 -14.53(14) . . . . ?
P2 O3 In1 O2 88.28(15) . . . . ?
P2 O3 In1 O1 35.5(3) . . . . ?
P2 O3 In1 O5 -95.85(15) . . . . ?
P1 O1 In1 O6 -107.67(13) . . . . ?
P1 O1 In1 O4 89.44(13) . . . . ?
P1 O1 In1 O2 -13.43(12) . . . . ?
P1 O1 In1 O3 40.1(3) . . . . ?
P1 O1 In1 O5 172.66(13) . . . . ?
P3 O5 In1 O6 -9.17(13) . . . . ?
P3 O5 In1 O4 -178.03(14) . . . . ?
P3 O5 In1 O2 61.3(4) . . . . ?
P3 O5 In1 O3 -97.94(14) . . . . ?
P3 O5 In1 O1 92.35(14) . . . . ?
